data_4113899
loop_
_publ_author_name
'Cheng-Yong Su'
'Yue-Peng Cai'
'Chun-Long Chen'
'Mark D. Smith'
'Wolfgang Kaim'
'Hans-Conrad zur Loye'

_publ_section_title
;
 Ligand-Directed Molecular Architectures: Self-Assembly of Two-Dimensional
 Rectangular Metallacycles and Three-Dimensional Trigonal or Tetragonal
 Prisms
;
_journal_name_full 'Journal of the American Chemical Society'
_journal_page_first 8595
_journal_page_last 8613
_journal_paper_doi 10.1021/ja034267k
_journal_volume 125
_journal_year 2003
_chemical_formula_sum 'C68.5 H65.5 Ag3 Cl3 N13 O12.75'
_chemical_formula_weight 1704.80
_chemical_name_systematic
; 
 ? 
;
_space_group_IT_number 86
_symmetry_cell_setting tetragonal
_symmetry_space_group_name_Hall '-P 4bc'
_symmetry_space_group_name_H-M 'P 42/n :2'
_atom_sites_solution_hydrogens geom
_atom_sites_solution_primary direct
_atom_sites_solution_secondary difmap
_audit_creation_method SHELXL-97
_cell_angle_alpha 90.00
_cell_angle_beta 90.00
_cell_angle_gamma 90.00
_cell_formula_units_Z 8
_cell_length_a 28.108(3)
_cell_length_b 28.108(3)
_cell_length_c 18.335(3)
_cell_measurement_temperature 294(2)
_cell_volume 14486(3)
_computing_structure_refinement 'SHELXL-97 (Sheldrick, 1997)'
_computing_structure_solution 'SHELXS-97 (Sheldrick, 1990)'
_diffrn_ambient_temperature 294(2)
_diffrn_measured_fraction_theta_full 0.998
_diffrn_measured_fraction_theta_max 0.998
_diffrn_measurement_device_type 'Bruker Smart CCD'
_diffrn_radiation_monochromator graphite
_diffrn_radiation_source 'fine-focus sealed tube'
_diffrn_radiation_type MoK\a
_diffrn_radiation_wavelength 0.71073
_diffrn_reflns_av_R_equivalents 0.1175
_diffrn_reflns_av_sigmaI/netI 0.1324
_diffrn_reflns_limit_h_max 36
_diffrn_reflns_limit_h_min -25
_diffrn_reflns_limit_k_max 36
_diffrn_reflns_limit_k_min -36
_diffrn_reflns_limit_l_max 23
_diffrn_reflns_limit_l_min -23
_diffrn_reflns_number 97024
_diffrn_reflns_theta_full 27.52
_diffrn_reflns_theta_max 27.52
_diffrn_reflns_theta_min 1.83
_exptl_absorpt_coefficient_mu 0.984
_exptl_absorpt_correction_T_max 0.8428
_exptl_absorpt_correction_T_min 0.7062
_exptl_absorpt_correction_type SADABS
_exptl_crystal_colour Colorless
_exptl_crystal_density_diffrn 1.563
_exptl_crystal_description block
_exptl_crystal_F_000 6892
_exptl_crystal_size_max 0.38
_exptl_crystal_size_mid 0.28
_exptl_crystal_size_min 0.18
_refine_diff_density_max 0.696
_refine_diff_density_min -0.664
_refine_diff_density_rms 0.087
_refine_ls_extinction_method none
_refine_ls_goodness_of_fit_ref 0.928
_refine_ls_hydrogen_treatment mixed
_refine_ls_matrix_type full
_refine_ls_number_parameters 907
_refine_ls_number_reflns 16647
_refine_ls_number_restraints 146
_refine_ls_restrained_S_all 0.959
_refine_ls_R_factor_all 0.2278
_refine_ls_R_factor_gt 0.0643
_refine_ls_shift/su_max 0.083
_refine_ls_shift/su_mean 0.002
_refine_ls_structure_factor_coef Fsqd
_refine_ls_weighting_details 'calc w=1/[\s^2^(Fo^2^)+(0.0850P)^2^+0.0000P] where P=(Fo^2^+2Fc^2^)/3'
_refine_ls_weighting_scheme calc
_refine_ls_wR_factor_gt 0.1573
_refine_ls_wR_factor_ref 0.2091
_reflns_number_gt 4858
_reflns_number_total 16647
_reflns_threshold_expression >2sigma(I)
_cod_data_source_file ja034267ksi20030121_054932_08.cif
_cod_data_source_block 8
_cod_original_cell_volume 14485(3)
_cod_original_sg_symbol_H-M 'P 42/n'
_cod_original_formula_sum 'C68.50 H65.50 Ag3 Cl3 N13 O12.75'
_cod_database_code 4113899

loop_
_symmetry_equiv_pos_as_xyz
'x, y, z'
'-x+1/2, -y+1/2, z'
'-y, x+1/2, z+1/2'
'y+1/2, -x, z+1/2'
'-x, -y, -z'
'x-1/2, y-1/2, -z'
'y, -x-1/2, -z-1/2'
'-y-1/2, x, -z-1/2'

loop_
_atom_site_label
_atom_site_type_symbol
_atom_site_fract_x
_atom_site_fract_y
_atom_site_fract_z
_atom_site_U_iso_or_equiv
_atom_site_adp_type
_atom_site_occupancy
_atom_site_symmetry_multiplicity
_atom_site_calc_flag
_atom_site_refinement_flags
_atom_site_disorder_assembly
_atom_site_disorder_group
Ag1 Ag 0.510297(13) 0.868091(12) 0.118276(17) 0.06914(11) Uani 1 1 d . . .
Ag2 Ag 0.629084(16) 1.114698(14) 0.12873(2) 0.08942(14) Uani 1 1 d . . .
Ag3 Ag 0.727837(17) 0.91344(2) 0.14923(3) 0.1316(2) Uani 1 1 d . . .
C1A C 0.77154(16) 0.90156(16) 0.3038(3) 0.0792(16) Uani 1 1 d . . .
C1 C 0.75297(16) 0.85574(18) 0.0098(3) 0.100(2) Uani 1 1 d . . .
C2A C 0.81556(17) 0.88261(18) 0.2843(3) 0.099(2) Uani 1 1 d . . .
H2AA H 0.8240 0.8769 0.2361 0.118 Uiso 1 1 calc R . .
C2 C 0.77440(18) 0.8201(2) 0.0471(4) 0.150(3) Uani 1 1 d . . .
H2A H 0.7742 0.8181 0.0977 0.180 Uiso 1 1 calc R . .
C3A C 0.84588(17) 0.87289(18) 0.3419(3) 0.117(2) Uani 1 1 d . . .
H3AA H 0.8754 0.8599 0.3308 0.140 Uiso 1 1 calc R . .
C3 C 0.7972(2) 0.7862(2) 0.0018(4) 0.174(3) Uani 1 1 d . . .
H3A H 0.8128 0.7611 0.0247 0.209 Uiso 1 1 calc R . .
C4A C 0.83600(19) 0.88070(18) 0.4129(3) 0.104(2) Uani 1 1 d . . .
H4AA H 0.8585 0.8732 0.4483 0.125 Uiso 1 1 calc R . .
C4 C 0.7982(2) 0.7873(2) -0.0734(5) 0.171(4) Uani 1 1 d . . .
H4A H 0.8136 0.7636 -0.0996 0.205 Uiso 1 1 calc R . .
C5A C 0.79294(15) 0.89957(15) 0.4334(3) 0.0832(17) Uani 1 1 d . . .
H5AA H 0.7854 0.9055 0.4820 0.100 Uiso 1 1 calc R . .
C5 C 0.77561(18) 0.8245(2) -0.1091(4) 0.127(3) Uani 1 1 d . . .
H5 H 0.7754 0.8271 -0.1597 0.152 Uiso 1 1 calc R . .
C6A C 0.76110(14) 0.90940(15) 0.3766(3) 0.0686(15) Uani 1 1 d . . .
C6 C 0.75353(16) 0.85739(18) -0.0651(3) 0.095(2) Uani 1 1 d . . .
C7A C 0.69956(16) 0.93059(17) 0.3101(2) 0.0815(17) Uani 1 1 d . . .
H7AA H 0.6696 0.9417 0.2971 0.098 Uiso 1 1 calc R . .
C7 C 0.71601(16) 0.91765(18) -0.0177(2) 0.0876(18) Uani 1 1 d . . .
H7A H 0.6983 0.9455 -0.0141 0.105 Uiso 1 1 calc R . .
C8A C 0.69026(15) 0.94007(17) 0.4461(3) 0.0833(17) Uani 1 1 d . . .
H8AA H 0.7073 0.9651 0.4715 0.100 Uiso 1 1 calc R . .
H8AB H 0.6893 0.9124 0.4777 0.100 Uiso 1 1 calc R . .
C8 C 0.71676(17) 0.91712(18) -0.1532(2) 0.0933(19) Uani 1 1 d . . .
H8A H 0.7154 0.8913 -0.1882 0.112 Uiso 1 1 calc R . .
H8B H 0.7421 0.9384 -0.1682 0.112 Uiso 1 1 calc R . .
C9A C 0.67011(16) 1.04180(16) 0.4301(3) 0.0914(19) Uani 1 1 d . . .
H9AA H 0.6570 1.0732 0.4254 0.137 Uiso 1 1 calc R . .
H9AB H 0.6924 1.0363 0.3913 0.137 Uiso 1 1 calc R . .
H9AC H 0.6860 1.0390 0.4762 0.137 Uiso 1 1 calc R . .
C9 C 0.71530(17) 1.02303(19) -0.1514(3) 0.113(2) Uani 1 1 d . . .
H9A H 0.7426 1.0025 -0.1495 0.169 Uiso 1 1 calc R . .
H9B H 0.7144 1.0425 -0.1084 0.169 Uiso 1 1 calc R . .
H9C H 0.7172 1.0430 -0.1937 0.169 Uiso 1 1 calc R . .
C10A C 0.61380(16) 0.87158(14) 0.4309(2) 0.0776(16) Uani 1 1 d . . .
H10A H 0.6473 0.8668 0.4380 0.116 Uiso 1 1 calc R . .
H10B H 0.6039 0.8560 0.3868 0.116 Uiso 1 1 calc R . .
H10C H 0.5967 0.8585 0.4715 0.116 Uiso 1 1 calc R . .
C10 C 0.63049(18) 0.86327(16) -0.1636(3) 0.0962(19) Uani 1 1 d . . .
H10D H 0.6629 0.8527 -0.1610 0.144 Uiso 1 1 calc R . .
H10E H 0.6166 0.8525 -0.2085 0.144 Uiso 1 1 calc R . .
H10F H 0.6129 0.8505 -0.1233 0.144 Uiso 1 1 calc R . .
C11A C 0.49619(15) 1.00434(15) 0.3900(2) 0.0728(15) Uani 1 1 d . . .
H11A H 0.4955 1.0384 0.3861 0.109 Uiso 1 1 calc R . .
H11B H 0.4756 0.9944 0.4289 0.109 Uiso 1 1 calc R . .
H11C H 0.4856 0.9905 0.3450 0.109 Uiso 1 1 calc R . .
C11 C 0.53611(17) 1.01520(16) -0.1588(3) 0.098(2) Uani 1 1 d . . .
H11D H 0.5110 0.9921 -0.1608 0.148 Uiso 1 1 calc R . .
H11E H 0.5337 1.0362 -0.2000 0.148 Uiso 1 1 calc R . .
H11F H 0.5335 1.0333 -0.1146 0.148 Uiso 1 1 calc R . .
C12A C 0.54703(14) 0.98797(14) 0.4062(2) 0.0547(13) Uani 1 1 d . . .
C12 C 0.58391(15) 0.98998(15) -0.1606(2) 0.0668(14) Uani 1 1 d . . .
C13A C 0.58340(14) 1.02087(14) 0.41416(19) 0.0520(12) Uani 1 1 d . . .
C13 C 0.62695(16) 1.01639(14) -0.1588(2) 0.0655(14) Uani 1 1 d . . .
C14 C 0.66931(14) 0.99239(15) -0.1553(2) 0.0621(14) Uani 1 1 d . . .
C14A C 0.63054(15) 1.00540(16) 0.4257(2) 0.0667(15) Uani 1 1 d . . .
C15 C 0.67097(15) 0.94344(16) -0.1554(2) 0.0688(15) Uani 1 1 d . . .
C15A C 0.63932(15) 0.95671(16) 0.4308(2) 0.0683(15) Uani 1 1 d . . .
C16 C 0.62908(15) 0.91674(14) -0.1607(2) 0.0588(13) Uani 1 1 d . . .
C16A C 0.60358(15) 0.92391(14) 0.4251(2) 0.0576(13) Uani 1 1 d . . .
C17A C 0.55692(15) 0.93916(14) 0.4143(2) 0.0562(13) Uani 1 1 d . . .
C17 C 0.58515(15) 0.94056(15) -0.1631(2) 0.0624(14) Uani 1 1 d . . .
C18 C 0.54009(15) 0.91159(16) -0.1765(2) 0.0739(15) Uani 1 1 d . . .
H18A H 0.5153 0.9326 -0.1942 0.089 Uiso 1 1 calc R . .
H18B H 0.5464 0.8882 -0.2142 0.089 Uiso 1 1 calc R . .
C18A C 0.51728(14) 0.90244(14) 0.41762(19) 0.0593(13) Uani 1 1 d . . .
H18C H 0.5235 0.8806 0.4574 0.071 Uiso 1 1 calc R . .
H18D H 0.4874 0.9184 0.4276 0.071 Uiso 1 1 calc R . .
C19A C 0.51734(14) 0.89244(15) 0.28195(19) 0.0575(13) Uani 1 1 d . . .
H19A H 0.5283 0.9228 0.2711 0.069 Uiso 1 1 calc R . .
C19 C 0.52840(14) 0.90034(15) -0.0411(2) 0.0653(14) Uani 1 1 d . . .
H19B H 0.5447 0.9274 -0.0259 0.078 Uiso 1 1 calc R . .
C20A C 0.49539(14) 0.82971(13) 0.3442(2) 0.0564(13) Uani 1 1 d . . .
C20 C 0.48740(14) 0.83490(13) -0.0391(2) 0.0542(13) Uani 1 1 d . . .
C21 C 0.46164(16) 0.79456(15) -0.0199(2) 0.0723(15) Uani 1 1 d . . .
H21A H 0.4550 0.7871 0.0285 0.087 Uiso 1 1 calc R . .
C21A C 0.48550(16) 0.79554(16) 0.3974(2) 0.0748(16) Uani 1 1 d . . .
H21B H 0.4894 0.8012 0.4470 0.090 Uiso 1 1 calc R . .
C22A C 0.46936(19) 0.75255(17) 0.3704(3) 0.0954(19) Uani 1 1 d . . .
H22A H 0.4626 0.7283 0.4033 0.114 Uiso 1 1 calc R . .
C22 C 0.44655(16) 0.76648(16) -0.0764(2) 0.0778(16) Uani 1 1 d . . .
H22B H 0.4297 0.7388 -0.0661 0.093 Uiso 1 1 calc R . .
C23 C 0.45549(19) 0.77801(17) -0.1466(3) 0.0921(19) Uani 1 1 d . . .
H23A H 0.4442 0.7580 -0.1831 0.111 Uiso 1 1 calc R . .
C23A C 0.46268(18) 0.74346(17) 0.2956(3) 0.099(2) Uani 1 1 d . . .
H23B H 0.4508 0.7141 0.2810 0.119 Uiso 1 1 calc R . .
C24 C 0.48081(15) 0.81858(15) -0.1670(2) 0.0701(15) Uani 1 1 d . . .
H24A H 0.4865 0.8260 -0.2156 0.084 Uiso 1 1 calc R . .
C24A C 0.47323(16) 0.77695(16) 0.2440(3) 0.0773(16) Uani 1 1 d . . .
H24B H 0.4695 0.7709 0.1945 0.093 Uiso 1 1 calc R . .
C25 C 0.49646(13) 0.84615(14) -0.11278(19) 0.0496(12) Uani 1 1 d . . .
C25A C 0.49010(13) 0.82131(13) 0.2701(2) 0.0540(13) Uani 1 1 d . . .
C26 C 0.62322(18) 1.06949(15) -0.1667(2) 0.0798(17) Uani 1 1 d . . .
H26A H 0.6468 1.0796 -0.2021 0.096 Uiso 1 1 calc R . .
H26B H 0.5922 1.0767 -0.1870 0.096 Uiso 1 1 calc R . .
C26A C 0.57237(16) 1.07363(14) 0.4146(2) 0.0662(15) Uani 1 1 d . . .
H26C H 0.5381 1.0778 0.4138 0.079 Uiso 1 1 calc R . .
H26D H 0.5841 1.0872 0.4598 0.079 Uiso 1 1 calc R . .
C27A C 0.59789(15) 1.08503(15) 0.2845(2) 0.0668(14) Uani 1 1 d . . .
H27A H 0.5885 1.0551 0.2683 0.080 Uiso 1 1 calc R . .
C27 C 0.62930(17) 1.08308(16) -0.0323(2) 0.0808(17) Uani 1 1 d . . .
H27B H 0.6233 1.0517 -0.0189 0.097 Uiso 1 1 calc R . .
C28 C 0.64450(15) 1.15723(15) -0.0272(2) 0.0682(15) Uani 1 1 d . . .
C28A C 0.62631(16) 1.15613(15) 0.2877(2) 0.0728(15) Uani 1 1 d . . .
C29A C 0.64697(18) 1.20039(17) 0.2707(3) 0.099(2) Uani 1 1 d . . .
H29A H 0.6565 1.2078 0.2235 0.119 Uiso 1 1 calc R . .
C29 C 0.65567(18) 1.20360(17) -0.0079(3) 0.096(2) Uani 1 1 d . . .
H29B H 0.6609 1.2119 0.0405 0.116 Uiso 1 1 calc R . .
C30A C 0.6524(2) 1.23171(18) 0.3264(3) 0.114(2) Uani 1 1 d . . .
H30A H 0.6668 1.2608 0.3171 0.136 Uiso 1 1 calc R . .
C30 C 0.6588(2) 1.23627(18) -0.0612(3) 0.119(2) Uani 1 1 d . . .
H30B H 0.6657 1.2676 -0.0487 0.143 Uiso 1 1 calc R . .
C31A C 0.63756(19) 1.22216(17) 0.3944(3) 0.109(2) Uani 1 1 d . . .
H31A H 0.6415 1.2449 0.4307 0.130 Uiso 1 1 calc R . .
C31 C 0.65218(19) 1.22532(18) -0.1326(3) 0.105(2) Uani 1 1 d . . .
H31B H 0.6550 1.2492 -0.1675 0.126 Uiso 1 1 calc R . .
C32A C 0.61638(17) 1.17867(16) 0.4117(3) 0.0856(17) Uani 1 1 d . . .
H32A H 0.6060 1.1723 0.4589 0.103 Uiso 1 1 calc R . .
C32 C 0.64118(16) 1.17882(15) -0.1548(3) 0.0835(17) Uani 1 1 d . . .
H32B H 0.6362 1.1708 -0.2034 0.100 Uiso 1 1 calc R . .
C33 C 0.63832(14) 1.14550(14) -0.0981(2) 0.0612(14) Uani 1 1 d . . .
C33A C 0.61133(15) 1.14558(14) 0.3570(2) 0.0652(14) Uani 1 1 d . . .
C34 C 0.5480(3) 0.6583(3) -0.1448(3) 0.179(4) Uani 1 1 d U . .
H34A H 0.5697 0.6354 -0.1646 0.268 Uiso 1 1 calc R . .
H34B H 0.5202 0.6601 -0.1751 0.268 Uiso 1 1 calc R . .
H34C H 0.5389 0.6488 -0.0964 0.268 Uiso 1 1 calc R . .
C35 C 0.5698(2) 0.7025(3) -0.1421(3) 0.154(3) Uani 1 1 d U . .
C36 C 0.6973(4) 1.2187(6) -0.3668(9) 0.211(8) Uani 0.50 1 d PU . .
H36A H 0.7176 1.2196 -0.4088 0.317 Uiso 0.50 1 calc PR . .
H36B H 0.6839 1.1875 -0.3616 0.317 Uiso 0.50 1 calc PR . .
H36C H 0.7154 1.2265 -0.3240 0.317 Uiso 0.50 1 calc PR . .
N1A N 0.73129(13) 0.91549(15) 0.2638(2) 0.0900(15) Uani 1 1 d . . .
N1 N 0.73105(14) 0.89437(16) 0.0382(2) 0.0925(15) Uani 1 1 d . . .
N2A N 0.71588(12) 0.92793(12) 0.37952(19) 0.0716(12) Uani 1 1 d . . .
N2 N 0.72836(12) 0.89771(15) -0.0822(2) 0.0804(14) Uani 1 1 d . . .
N3A N 0.51288(11) 0.87560(11) 0.35000(15) 0.0510(10) Uani 1 1 d . . .
N3 N 0.52308(12) 0.88714(12) -0.11099(16) 0.0609(11) Uani 1 1 d . . .
N4 N 0.50751(12) 0.87010(12) 0.00315(15) 0.0586(11) Uani 1 1 d . . .
N4A N 0.50442(11) 0.86120(11) 0.23187(15) 0.0559(10) Uani 1 1 d . . .
N5 N 0.62935(13) 1.09791(12) -0.10162(17) 0.0674(12) Uani 1 1 d . . .
N5A N 0.59317(12) 1.10024(11) 0.35297(18) 0.0638(11) Uani 1 1 d . . .
N6 N 0.63840(14) 1.11637(13) 0.01417(18) 0.0769(13) Uani 1 1 d . . .
N6A N 0.61756(13) 1.11767(12) 0.24257(19) 0.0732(13) Uani 1 1 d . . .
N7 N 0.5879(3) 0.7361(3) -0.1360(4) 0.285(4) Uani 1 1 d . . .
Cl1 Cl 0.60179(4) 0.98211(4) 0.12737(7) 0.0786(4) Uani 1 1 d D . .
O1 O 0.6112(2) 0.9733(2) 0.2039(3) 0.247(3) Uani 1 1 d DU . .
O2 O 0.56940(15) 0.94683(14) 0.1081(3) 0.1690(19) Uani 1 1 d DU . .
O3 O 0.58070(14) 1.02733(11) 0.1219(2) 0.1319(16) Uani 1 1 d DU . .
O4 O 0.64317(19) 0.9785(2) 0.0896(4) 0.270(3) Uani 1 1 d DU . .
Cl3 Cl 0.85069(4) 0.95463(5) -0.12268(6) 0.0866(4) Uani 1 1 d D . .
O9 O 0.83342(13) 0.91921(14) -0.1708(2) 0.1528(17) Uani 1 1 d DU . .
O10 O 0.81732(12) 0.96295(16) -0.06541(17) 0.1411(18) Uani 1 1 d DU . .
O11 O 0.89537(12) 0.94160(17) -0.0905(2) 0.152(2) Uani 1 1 d DU . .
O12 O 0.86041(19) 0.99709(14) -0.1628(2) 0.181(2) Uani 1 1 d DU . .
Cl2 Cl 0.62664(6) 1.09712(7) -0.36784(8) 0.1358(7) Uani 1 1 d D A 1
O5 O 0.6067(3) 1.1331(2) -0.3199(4) 0.156(3) Uiso 0.50 1 d PD A 1
O6 O 0.5946(3) 1.0613(3) -0.3918(6) 0.399(12) Uiso 0.50 1 d PD A 1
O7 O 0.66801(19) 1.0753(2) -0.3317(3) 0.110(2) Uiso 0.50 1 d PD A 1
O8 O 0.6484(3) 1.1209(3) -0.4328(3) 0.177(4) Uiso 0.50 1 d PD A 1
O5' O 0.6683(2) 1.1081(3) -0.3305(4) 0.129(3) Uiso 0.50 1 d PD B 2
O6' O 0.5861(2) 1.0795(2) -0.3204(3) 0.124(3) Uiso 0.50 1 d PD C 2
O7' O 0.6353(4) 1.0502(3) -0.4116(5) 0.274(7) Uiso 0.50 1 d PD D 2
O8' O 0.6064(3) 1.1263(3) -0.4212(4) 0.187(4) Uiso 0.50 1 d PD E 2
O13 O 0.6651(4) 1.2477(5) -0.3742(6) 0.228(6) Uani 0.50 1 d PU . .
H13 H 0.6597 1.2606 -0.3349 0.343 Uiso 0.50 1 calc PR . .
O1W O 0.7500 0.7500 0.2500 0.331(8) Uiso 1 4 d S . .

loop_
_atom_site_aniso_label
_atom_site_aniso_U_11
_atom_site_aniso_U_22
_atom_site_aniso_U_33
_atom_site_aniso_U_23
_atom_site_aniso_U_13
_atom_site_aniso_U_12
Ag1 0.0901(2) 0.0684(2) 0.04887(17) -0.00304(18) 0.00145(19) 0.0005(2)
Ag2 0.1140(3) 0.0777(3) 0.0766(2) 0.0065(2) 0.0106(2) -0.0025(2)
Ag3 0.0843(3) 0.2179(6) 0.0925(3) 0.0242(3) -0.0043(3) -0.0206(3)
C1A 0.062(3) 0.071(3) 0.105(4) 0.023(3) 0.003(3) -0.008(2)
C1 0.051(3) 0.098(4) 0.152(5) 0.038(3) -0.029(3) -0.006(3)
C2A 0.074(3) 0.105(4) 0.117(4) 0.003(3) 0.023(3) 0.004(3)
C2 0.080(4) 0.111(5) 0.259(8) 0.038(5) -0.038(5) -0.040(4)
C3A 0.057(3) 0.082(4) 0.212(6) -0.005(4) -0.031(4) 0.020(3)
C3 0.080(4) 0.104(5) 0.339(9) 0.067(5) -0.092(5) -0.042(4)
C4A 0.089(4) 0.086(4) 0.137(5) 0.001(4) -0.032(4) 0.003(3)
C4 0.062(4) 0.105(5) 0.346(10) -0.030(6) -0.032(6) 0.000(4)
C5A 0.064(3) 0.067(3) 0.118(4) 0.015(3) -0.028(3) 0.006(3)
C5 0.067(3) 0.099(4) 0.215(7) -0.005(5) 0.006(4) 0.007(3)
C6A 0.047(2) 0.062(3) 0.097(3) 0.008(3) -0.014(3) 0.002(2)
C6 0.049(3) 0.076(3) 0.159(5) 0.021(4) -0.009(3) 0.006(3)
C7A 0.057(3) 0.113(4) 0.075(3) 0.028(3) -0.001(2) 0.007(3)
C7 0.068(3) 0.123(4) 0.072(3) 0.013(3) 0.005(3) 0.013(3)
C8A 0.070(3) 0.083(3) 0.097(3) 0.003(3) -0.018(3) 0.013(3)
C8 0.097(4) 0.118(4) 0.065(3) -0.004(3) 0.020(3) 0.002(3)
C9A 0.085(3) 0.075(3) 0.114(4) -0.008(3) -0.027(3) 0.000(3)
C9 0.076(3) 0.127(4) 0.136(5) -0.005(4) 0.028(3) -0.032(3)
C10A 0.087(3) 0.069(3) 0.077(3) 0.015(3) 0.001(3) 0.019(3)
C10 0.110(4) 0.085(4) 0.094(4) -0.016(3) 0.010(3) 0.008(3)
C11A 0.086(3) 0.071(3) 0.062(3) -0.006(2) -0.014(2) 0.009(3)
C11 0.091(4) 0.077(3) 0.128(4) 0.015(3) -0.003(3) 0.013(3)
C12A 0.059(3) 0.057(3) 0.049(2) -0.002(2) -0.001(2) 0.009(2)
C12 0.076(3) 0.071(3) 0.053(3) 0.007(2) -0.005(2) 0.007(3)
C13A 0.064(3) 0.055(2) 0.038(2) -0.001(2) 0.000(2) 0.001(2)
C13 0.088(3) 0.054(3) 0.054(2) 0.013(2) 0.007(2) -0.008(2)
C14 0.053(3) 0.062(3) 0.071(3) -0.007(2) 0.012(2) -0.013(2)
C14A 0.060(3) 0.080(3) 0.060(3) -0.002(2) -0.007(2) -0.017(3)
C15 0.062(3) 0.082(3) 0.063(3) -0.001(3) 0.016(2) 0.010(3)
C15A 0.070(3) 0.072(3) 0.064(3) 0.005(2) -0.012(2) 0.017(3)
C16 0.067(3) 0.053(3) 0.056(2) 0.005(2) 0.008(2) -0.003(2)
C16A 0.070(3) 0.054(3) 0.048(2) 0.007(2) -0.008(2) 0.006(2)
C17A 0.067(3) 0.065(3) 0.037(2) -0.003(2) 0.004(2) 0.011(2)
C17 0.066(3) 0.071(3) 0.051(2) 0.014(2) -0.001(2) -0.010(2)
C18 0.071(3) 0.099(3) 0.052(3) 0.012(3) -0.009(2) -0.020(3)
C18A 0.075(3) 0.056(3) 0.047(2) -0.005(2) 0.006(2) 0.001(2)
C19A 0.068(3) 0.061(3) 0.043(2) -0.003(2) -0.001(2) 0.002(2)
C19 0.073(3) 0.073(3) 0.050(2) 0.002(2) -0.005(2) -0.022(2)
C20A 0.069(3) 0.049(2) 0.051(2) 0.005(2) 0.003(2) 0.000(2)
C20 0.067(3) 0.049(2) 0.046(2) 0.001(2) -0.009(2) -0.003(2)
C21 0.084(3) 0.064(3) 0.068(3) 0.008(2) 0.006(3) -0.010(3)
C21A 0.096(3) 0.073(3) 0.056(3) 0.006(2) -0.002(3) -0.014(3)
C22A 0.121(4) 0.075(3) 0.090(4) 0.026(3) -0.007(3) -0.030(3)
C22 0.092(3) 0.073(3) 0.068(3) -0.006(3) 0.004(3) -0.020(3)
C23 0.126(4) 0.074(3) 0.076(3) -0.025(3) 0.000(3) -0.019(3)
C23A 0.119(4) 0.056(3) 0.121(4) 0.007(3) -0.009(4) -0.019(3)
C24 0.083(3) 0.082(3) 0.045(2) 0.003(2) -0.007(2) -0.012(3)
C24A 0.083(3) 0.075(3) 0.073(3) -0.011(3) -0.002(3) -0.007(3)
C25 0.045(2) 0.060(3) 0.044(2) -0.001(2) -0.0087(19) -0.007(2)
C25A 0.053(2) 0.049(2) 0.059(2) 0.000(2) 0.006(2) 0.001(2)
C26 0.108(4) 0.076(3) 0.055(3) 0.014(2) -0.003(3) -0.007(3)
C26A 0.087(3) 0.052(3) 0.060(3) -0.011(2) 0.001(2) 0.008(2)
C27A 0.076(3) 0.062(3) 0.063(3) 0.003(2) -0.001(2) -0.012(2)
C27 0.119(4) 0.056(3) 0.068(3) 0.008(2) 0.012(3) -0.005(3)
C28 0.080(3) 0.055(3) 0.070(3) 0.002(2) 0.011(3) 0.000(2)
C28A 0.086(3) 0.047(3) 0.085(3) 0.006(2) 0.003(3) -0.004(2)
C29A 0.106(4) 0.080(4) 0.112(4) 0.012(3) -0.011(3) -0.009(3)
C29 0.112(4) 0.071(3) 0.107(4) -0.007(3) 0.012(3) -0.018(3)
C30A 0.131(5) 0.068(3) 0.142(5) 0.006(3) -0.011(4) -0.036(3)
C30 0.144(5) 0.065(3) 0.148(5) 0.017(4) 0.049(4) 0.002(4)
C31A 0.109(4) 0.056(3) 0.161(5) -0.014(3) -0.029(4) -0.002(3)
C31 0.110(4) 0.075(3) 0.131(4) 0.041(3) 0.047(3) 0.005(3)
C32A 0.111(4) 0.072(3) 0.073(3) -0.018(3) -0.015(3) 0.006(3)
C32 0.090(3) 0.059(3) 0.101(3) 0.018(3) 0.020(3) 0.005(3)
C33 0.060(3) 0.042(2) 0.081(3) 0.014(2) 0.018(2) -0.005(2)
C33A 0.068(3) 0.047(3) 0.080(3) -0.009(2) -0.012(2) 0.005(2)
C34 0.208(8) 0.226(8) 0.103(5) -0.004(5) -0.004(5) 0.013(7)
C35 0.122(5) 0.238(8) 0.103(5) 0.011(5) -0.011(4) 0.007(6)
C36 0.096(9) 0.240(15) 0.298(18) 0.059(13) 0.047(11) -0.073(10)
N1A 0.061(2) 0.116(3) 0.092(3) 0.023(3) -0.011(2) -0.012(2)
N1 0.075(3) 0.127(4) 0.075(3) 0.012(3) -0.006(2) -0.012(3)
N2A 0.060(2) 0.078(2) 0.078(2) 0.010(2) 0.000(2) 0.0166(19)
N2 0.053(2) 0.115(3) 0.074(2) 0.009(2) 0.013(2) 0.000(2)
N3A 0.071(2) 0.051(2) 0.0311(15) 0.0013(15) 0.0034(16) -0.0019(18)
N3 0.064(2) 0.074(2) 0.0444(18) 0.0100(18) -0.0063(17) -0.0150(19)
N4 0.078(2) 0.066(2) 0.0327(16) -0.0034(17) -0.0024(17) -0.002(2)
N4A 0.071(2) 0.062(2) 0.0354(16) 0.0073(17) 0.0117(17) 0.0054(19)
N5 0.088(3) 0.059(2) 0.056(2) 0.0056(18) 0.017(2) -0.005(2)
N5A 0.072(2) 0.051(2) 0.068(2) 0.0018(19) 0.000(2) -0.0021(19)
N6 0.105(3) 0.067(2) 0.059(2) 0.004(2) 0.015(2) -0.007(2)
N6A 0.096(3) 0.058(2) 0.066(2) 0.005(2) 0.005(2) 0.001(2)
N7 0.207(6) 0.308(8) 0.338(8) 0.191(6) -0.140(6) -0.119(6)
Cl1 0.0747(8) 0.0666(7) 0.0944(9) -0.0032(7) 0.0030(7) -0.0083(6)
O1 0.322(5) 0.214(5) 0.205(4) 0.010(4) -0.055(4) 0.034(4)
O2 0.156(3) 0.101(3) 0.250(4) -0.034(3) -0.047(3) -0.020(3)
O3 0.146(3) 0.073(2) 0.177(3) 0.009(2) 0.008(3) 0.002(2)
O4 0.219(5) 0.267(5) 0.324(5) 0.026(4) 0.112(4) 0.009(4)
Cl3 0.0739(8) 0.1173(10) 0.0686(7) -0.0003(8) 0.0005(7) -0.0162(8)
O9 0.131(3) 0.190(4) 0.137(3) -0.080(3) 0.035(3) -0.071(3)
O10 0.094(3) 0.249(5) 0.081(2) -0.037(3) 0.013(2) 0.002(3)
O11 0.078(3) 0.227(5) 0.151(4) 0.020(3) -0.011(3) 0.003(3)
O12 0.289(6) 0.142(4) 0.111(3) 0.034(3) -0.038(4) -0.069(4)
Cl2 0.1373(13) 0.1717(16) 0.0983(11) 0.0034(11) -0.0142(10) 0.0309(12)
O13 0.148(9) 0.302(12) 0.235(10) 0.123(9) 0.027(8) -0.037(9)

loop_
_atom_type_symbol
_atom_type_description
_atom_type_scat_dispersion_real
_atom_type_scat_dispersion_imag
_atom_type_scat_source
C C 0.0033 0.0016 'International Tables Vol C Tables 4.2.6.8 and 6.1.1.4'
H H 0.0000 0.0000 'International Tables Vol C Tables 4.2.6.8 and 6.1.1.4'
N N 0.0061 0.0033 'International Tables Vol C Tables 4.2.6.8 and 6.1.1.4'
O O 0.0106 0.0060 'International Tables Vol C Tables 4.2.6.8 and 6.1.1.4'
Cl Cl 0.1484 0.1585 'International Tables Vol C Tables 4.2.6.8 and 6.1.1.4'
Ag Ag -0.8971 1.1015 'International Tables Vol C Tables 4.2.6.8 and 6.1.1.4'

loop_
_geom_angle_atom_site_label_1
_geom_angle_atom_site_label_2
_geom_angle_atom_site_label_3
_geom_angle
N4A Ag1 N4 172.36(13)
N6A Ag2 N6 176.07(14)
N1A Ag3 N1 165.87(17)
C6A C1A C2A 119.7(4)
C6A C1A N1A 106.7(4)
C2A C1A N1A 133.6(5)
C2 C1 N1 127.0(6)
C2 C1 C6 121.6(6)
N1 C1 C6 111.3(4)
C3A C2A C1A 115.3(5)
C1 C2 C3 113.8(7)
C4A C3A C2A 125.3(5)
C4 C3 C2 125.4(6)
C3A C4A C5A 120.5(5)
C3 C4 C5 118.7(7)
C4A C5A C6A 115.9(5)
C6 C5 C4 115.8(7)
N2A C6A C1A 107.1(4)
N2A C6A C5A 129.6(4)
C1A C6A C5A 123.4(4)
N2 C6 C5 130.8(6)
N2 C6 C1 104.5(5)
C5 C6 C1 124.7(5)
N1A C7A N2A 111.2(4)
N1 C7 N2 113.6(5)
N2A C8A C15A 112.4(4)
N2 C8 C15 114.0(4)
C13A C12A C17A 119.5(4)
C13A C12A C11A 120.6(4)
C17A C12A C11A 119.9(4)
C17 C12 C13 120.1(4)
C17 C12 C11 119.3(4)
C13 C12 C11 120.6(4)
C12A C13A C14A 120.2(4)
C12A C13A C26A 120.2(4)
C14A C13A C26A 119.5(4)
C14 C13 C12 119.0(4)
C14 C13 C26 123.6(4)
C12 C13 C26 117.2(4)
C13 C14 C15 121.4(4)
C13 C14 C9 116.9(4)
C15 C14 C9 121.7(4)
C15A C14A C13A 118.6(4)
C15A C14A C9A 122.0(4)
C13A C14A C9A 119.3(4)
C14 C15 C16 120.5(4)
C14 C15 C8 121.8(4)
C16 C15 C8 117.6(4)
C16A C15A C14A 121.8(4)
C16A C15A C8A 119.6(4)
C14A C15A C8A 118.5(4)
C15 C16 C17 119.1(4)
C15 C16 C10 121.1(4)
C17 C16 C10 119.9(4)
C15A C16A C17A 119.6(4)
C15A C16A C10A 120.9(4)
C17A C16A C10A 119.4(4)
C16A C17A C12A 120.0(4)
C16A C17A C18A 118.4(4)
C12A C17A C18A 121.4(4)
C12 C17 C16 119.8(4)
C12 C17 C18 121.2(4)
C16 C17 C18 118.7(4)
N3 C18 C17 112.9(3)
N3A C18A C17A 112.4(3)
N4A C19A N3A 112.7(3)
N4 C19 N3 111.1(4)
N3A C20A C25A 105.8(3)
N3A C20A C21A 131.2(4)
C25A C20A C21A 123.0(4)
N4 C20 C21 131.1(4)
N4 C20 C25 107.6(3)
C21 C20 C25 121.3(4)
C22 C21 C20 116.1(4)
C22A C21A C20A 114.6(4)
C21A C22A C23A 123.5(4)
C23 C22 C21 121.7(4)
C22 C23 C24 123.1(4)
C24A C23A C22A 121.3(5)
C25 C24 C23 116.3(4)
C23A C24A C25A 116.4(4)
C24 C25 N3 133.2(4)
C24 C25 C20 121.5(4)
N3 C25 C20 105.3(3)
N4A C25A C20A 109.1(3)
N4A C25A C24A 129.8(4)
C20A C25A C24A 121.1(4)
N5 C26 C13 117.4(3)
N5A C26A C13A 114.2(3)
N6A C27A N5A 111.6(4)
N6 C27 N5 113.6(4)
C33 C28 N6 107.9(4)
C33 C28 C29 120.2(4)
N6 C28 C29 131.9(4)
C33A C28A N6A 109.3(4)
C33A C28A C29A 121.5(4)
N6A C28A C29A 129.2(4)
C30A C29A C28A 116.9(5)
C30 C29 C28 118.2(5)
C31A C30A C29A 122.4(5)
C29 C30 C31 122.5(5)
C30A C31A C32A 121.3(5)
C30 C31 C32 121.4(5)
C33A C32A C31A 118.0(5)
C33 C32 C31 114.8(4)
C28 C33 N5 107.9(4)
C28 C33 C32 122.9(4)
N5 C33 C32 129.2(4)
C28A C33A N5A 105.3(4)
C28A C33A C32A 119.9(4)
N5A C33A C32A 134.8(4)
N7 C35 C34 175.6(9)
C7A N1A C1A 107.7(4)
C7A N1A Ag3 128.9(3)
C1A N1A Ag3 123.4(3)
C7 N1 C1 104.5(4)
C7 N1 Ag3 128.7(4)
C1 N1 Ag3 126.6(3)
C7A N2A C6A 107.3(4)
C7A N2A C8A 127.3(4)
C6A N2A C8A 125.3(4)
C7 N2 C6 105.9(4)
C7 N2 C8 124.8(4)
C6 N2 C8 129.2(4)
C19A N3A C20A 106.9(3)
C19A N3A C18A 127.0(3)
C20A N3A C18A 125.3(3)
C19 N3 C25 108.4(3)
C19 N3 C18 128.1(3)
C25 N3 C18 123.5(3)
C19 N4 C20 107.5(3)
C19 N4 Ag1 128.1(3)
C20 N4 Ag1 123.9(2)
C19A N4A C25A 105.5(3)
C19A N4A Ag1 127.3(3)
C25A N4A Ag1 127.0(2)
C27 N5 C33 105.2(3)
C27 N5 C26 127.7(4)
C33 N5 C26 127.1(3)
C27A N5A C33A 108.1(3)
C27A N5A C26A 126.8(3)
C33A N5A C26A 125.1(3)
C27 N6 C28 105.3(3)
C27 N6 Ag2 127.9(3)
C28 N6 Ag2 125.2(3)
C27A N6A C28A 105.7(3)
C27A N6A Ag2 127.8(3)
C28A N6A Ag2 126.4(3)
O4 Cl1 O2 112.2(3)
O4 Cl1 O3 113.1(3)
O2 Cl1 O3 110.5(3)
O4 Cl1 O1 109.0(4)
O2 Cl1 O1 104.1(3)
O3 Cl1 O1 107.5(3)
O9 Cl3 O12 109.4(2)
O9 Cl3 O10 110.4(2)
O12 Cl3 O10 111.6(3)
O9 Cl3 O11 112.1(3)
O12 Cl3 O11 104.9(3)
O10 Cl3 O11 108.3(2)
O6 Cl2 O5 115.9(5)
O6 Cl2 O7 110.1(5)
O5 Cl2 O7 108.8(4)
O6 Cl2 O8 109.3(5)
O5 Cl2 O8 109.1(4)
O7 Cl2 O8 102.9(4)

loop_
_geom_bond_atom_site_label_1
_geom_bond_atom_site_label_2
_geom_bond_distance
Ag1 N4A 2.098(3)
Ag1 N4 2.113(3)
Ag2 N6A 2.114(3)
Ag2 N6 2.117(3)
Ag3 N1A 2.104(4)
Ag3 N1 2.107(4)
C1A C6A 1.386(6)
C1A C2A 1.393(6)
C1A N1A 1.403(6)
C1 C2 1.353(8)
C1 N1 1.353(6)
C1 C6 1.376(8)
C2A C3A 1.385(7)
C2 C3 1.418(9)
C3A C4A 1.349(8)
C3 C4 1.380(11)
C4A C5A 1.374(7)
C4 C5 1.388(9)
C5A C6A 1.401(6)
C5 C6 1.374(8)
C6A N2A 1.375(5)
C6 N2 1.372(6)
C7A N1A 1.302(6)
C7A N2A 1.356(5)
C7 N1 1.288(6)
C7 N2 1.354(6)
C8A N2A 1.457(6)
C8A C15A 1.532(6)
C8 N2 1.449(6)
C8 C15 1.485(6)
C9A C14A 1.513(6)
C9 C14 1.555(6)
C10A C16A 1.502(5)
C10 C16 1.504(6)
C11A C12A 1.530(6)
C11 C12 1.520(6)
C12A C13A 1.386(5)
C12A C17A 1.408(5)
C12 C17 1.390(6)
C12 C13 1.420(6)
C13A C14A 1.411(6)
C13A C26A 1.515(5)
C13 C14 1.370(6)
C13 C26 1.503(6)
C14 C15 1.377(6)
C14A C15A 1.394(6)
C15 C16 1.400(6)
C15A C16A 1.368(6)
C16 C17 1.405(6)
C16A C17A 1.394(6)
C17A C18A 1.520(6)
C17 C18 1.526(6)
C18 N3 1.465(5)
C18A N3A 1.456(4)
C19A N4A 1.321(5)
C19A N3A 1.340(4)
C19 N4 1.313(5)
C19 N3 1.343(5)
C20A N3A 1.384(5)
C20A C25A 1.387(5)
C20A C21A 1.396(5)
C20 N4 1.378(5)
C20 C21 1.391(5)
C20 C25 1.411(5)
C21 C22 1.369(6)
C21A C22A 1.383(6)
C22A C23A 1.406(7)
C22 C23 1.352(6)
C23 C24 1.395(6)
C23A C24A 1.367(6)
C24 C25 1.335(5)
C24A C25A 1.417(6)
C25 N3 1.374(5)
C25A N4A 1.383(5)
C26 N5 1.446(5)
C26A N5A 1.476(5)
C27A N6A 1.318(5)
C27A N5A 1.333(5)
C27 N6 1.292(5)
C27 N5 1.337(5)
C28 C33 1.353(6)
C28 N6 1.387(5)
C28 C29 1.386(6)
C28A C33A 1.371(6)
C28A N6A 1.383(5)
C28A C29A 1.408(6)
C29A C30A 1.357(7)
C29 C30 1.343(7)
C30A C31A 1.341(8)
C30 C31 1.357(7)
C31A C32A 1.396(7)
C31 C32 1.404(7)
C32A C33A 1.376(6)
C32 C33 1.402(6)
C33 N5 1.363(5)
C33A N5A 1.375(5)
C34 C35 1.385(11)
C35 N7 1.079(11)
C36 O13 1.223(18)
Cl1 O4 1.358(5)
Cl1 O2 1.392(4)
Cl1 O3 1.406(3)
Cl1 O1 1.448(5)
Cl3 O9 1.416(4)
Cl3 O12 1.428(4)
Cl3 O10 1.427(3)
Cl3 O11 1.435(4)
Cl2 O6 1.421(7)
Cl2 O5 1.453(6)
Cl2 O7 1.473(5)
Cl2 O8 1.496(6)

loop_
_geom_torsion_atom_site_label_1
_geom_torsion_atom_site_label_2
_geom_torsion_atom_site_label_3
_geom_torsion_atom_site_label_4
_geom_torsion
C6A C1A C2A C3A 0.2(7)
N1A C1A C2A C3A -179.0(5)
N1 C1 C2 C3 -175.8(5)
C6 C1 C2 C3 0.7(8)
C1A C2A C3A C4A -0.6(8)
C1 C2 C3 C4 -0.7(9)
C2A C3A C4A C5A 0.3(8)
C2 C3 C4 C5 0.6(9)
C3A C4A C5A C6A 0.4(7)
C3 C4 C5 C6 -0.5(8)
C2A C1A C6A N2A -179.9(4)
N1A C1A C6A N2A -0.5(5)
C2A C1A C6A C5A 0.5(7)
N1A C1A C6A C5A 179.9(4)
C4A C5A C6A N2A 179.7(4)
C4A C5A C6A C1A -0.8(7)
C4 C5 C6 N2 -179.9(5)
C4 C5 C6 C1 0.7(8)
C2 C1 C6 N2 179.6(5)
N1 C1 C6 N2 -3.4(5)
C2 C1 C6 C5 -0.8(8)
N1 C1 C6 C5 176.2(5)
C17A C12A C13A C14A 4.1(6)
C11A C12A C13A C14A -177.1(3)
C17A C12A C13A C26A -172.6(3)
C11A C12A C13A C26A 6.2(5)
C17 C12 C13 C14 -3.8(6)
C11 C12 C13 C14 175.5(4)
C17 C12 C13 C26 171.6(4)
C11 C12 C13 C26 -9.1(6)
C12 C13 C14 C15 1.7(6)
C26 C13 C14 C15 -173.5(4)
C12 C13 C14 C9 -178.4(4)
C26 C13 C14 C9 6.5(6)
C12A C13A C14A C15A -1.7(6)
C26A C13A C14A C15A 175.0(4)
C12A C13A C14A C9A 176.6(4)
C26A C13A C14A C9A -6.7(6)
C13 C14 C15 C16 1.5(6)
C9 C14 C15 C16 -178.5(4)
C13 C14 C15 C8 178.7(4)
C9 C14 C15 C8 -1.3(6)
N2 C8 C15 C14 102.6(5)
N2 C8 C15 C16 -80.2(5)
C13A C14A C15A C16A -0.2(6)
C9A C14A C15A C16A -178.4(4)
C13A C14A C15A C8A -177.9(4)
C9A C14A C15A C8A 3.9(6)
N2A C8A C15A C16A 86.6(5)
N2A C8A C15A C14A -95.6(5)
C14 C15 C16 C17 -2.5(6)
C8 C15 C16 C17 -179.8(4)
C14 C15 C16 C10 177.7(4)
C8 C15 C16 C10 0.4(6)
C14A C15A C16A C17A -0.4(6)
C8A C15A C16A C17A 177.3(4)
C14A C15A C16A C10A -179.9(4)
C8A C15A C16A C10A -2.2(6)
C15A C16A C17A C12A 2.8(6)
C10A C16A C17A C12A -177.7(4)
C15A C16A C17A C18A -172.5(4)
C10A C16A C17A C18A 7.0(5)
C13A C12A C17A C16A -4.7(6)
C11A C12A C17A C16A 176.5(3)
C13A C12A C17A C18A 170.5(3)
C11A C12A C17A C18A -8.3(5)
C13 C12 C17 C16 2.8(6)
C11 C12 C17 C16 -176.5(4)
C13 C12 C17 C18 -170.7(4)
C11 C12 C17 C18 10.0(6)
C15 C16 C17 C12 0.3(6)
C10 C16 C17 C12 -179.9(4)
C15 C16 C17 C18 174.0(4)
C10 C16 C17 C18 -6.2(6)
C12 C17 C18 N3 -107.1(4)
C16 C17 C18 N3 79.4(5)
C16A C17A C18A N3A -80.1(4)
C12A C17A C18A N3A 104.6(4)
N4 C20 C21 C22 -180.0(4)
C25 C20 C21 C22 1.0(6)
N3A C20A C21A C22A -178.3(4)
C25A C20A C21A C22A -0.7(6)
C20A C21A C22A C23A -0.7(7)
C20 C21 C22 C23 -1.3(7)
C21 C22 C23 C24 0.6(8)
C21A C22A C23A C24A 1.9(8)
C22 C23 C24 C25 0.3(7)
C22A C23A C24A C25A -1.4(7)
C23 C24 C25 N3 177.9(4)
C23 C24 C25 C20 -0.6(6)
N4 C20 C25 C24 -179.3(4)
C21 C20 C25 C24 -0.1(6)
N4 C20 C25 N3 1.8(4)
C21 C20 C25 N3 -178.9(4)
N3A C20A C25A N4A 0.4(4)
C21A C20A C25A N4A -177.7(4)
N3A C20A C25A C24A 179.2(4)
C21A C20A C25A C24A 1.1(6)
C23A C24A C25A N4A 178.5(4)
C23A C24A C25A C20A 0.0(6)
C14 C13 C26 N5 -80.2(5)
C12 C13 C26 N5 104.6(5)
C12A C13A C26A N5A -115.8(4)
C14A C13A C26A N5A 67.6(5)
C33A C28A C29A C30A 1.4(7)
N6A C28A C29A C30A -178.6(5)
C33 C28 C29 C30 1.9(7)
N6 C28 C29 C30 -179.3(5)
C28A C29A C30A C31A -2.0(8)
C28 C29 C30 C31 -1.2(8)
C29A C30A C31A C32A 1.2(9)
C29 C30 C31 C32 0.7(9)
C30A C31A C32A C33A 0.4(8)
C30 C31 C32 C33 -0.8(7)
N6 C28 C33 N5 -1.1(5)
C29 C28 C33 N5 178.0(4)
N6 C28 C33 C32 178.8(4)
C29 C28 C33 C32 -2.1(7)
C31 C32 C33 C28 1.6(6)
C31 C32 C33 N5 -178.6(4)
N6A C28A C33A N5A -0.3(5)
C29A C28A C33A N5A 179.7(4)
N6A C28A C33A C32A -180.0(4)
C29A C28A C33A C32A 0.0(7)
C31A C32A C33A C28A -0.9(7)
C31A C32A C33A N5A 179.5(5)
N2A C7A N1A C1A 0.2(5)
N2A C7A N1A Ag3 -177.4(3)
C6A C1A N1A C7A 0.2(5)
C2A C1A N1A C7A 179.5(5)
C6A C1A N1A Ag3 178.0(3)
C2A C1A N1A Ag3 -2.8(7)
N1 Ag3 N1A C7A -134.4(6)
N1 Ag3 N1A C1A 48.4(8)
N2 C7 N1 C1 -2.5(6)
N2 C7 N1 Ag3 173.1(3)
C2 C1 N1 C7 -179.5(5)
C6 C1 N1 C7 3.7(6)
C2 C1 N1 Ag3 4.8(7)
C6 C1 N1 Ag3 -172.1(3)
N1A Ag3 N1 C7 174.0(5)
N1A Ag3 N1 C1 -11.3(9)
N1A C7A N2A C6A -0.5(5)
N1A C7A N2A C8A -177.9(4)
C1A C6A N2A C7A 0.6(5)
C5A C6A N2A C7A -179.8(4)
C1A C6A N2A C8A 178.0(4)
C5A C6A N2A C8A -2.4(7)
C15A C8A N2A C7A 0.8(6)
C15A C8A N2A C6A -176.0(4)
N1 C7 N2 C6 0.5(6)
N1 C7 N2 C8 -178.8(4)
C5 C6 N2 C7 -177.8(5)
C1 C6 N2 C7 1.7(5)
C5 C6 N2 C8 1.4(8)
C1 C6 N2 C8 -179.0(4)
C15 C8 N2 C7 -31.8(6)
C15 C8 N2 C6 149.1(4)
N4A C19A N3A C20A -0.4(4)
N4A C19A N3A C18A -170.4(3)
C25A C20A N3A C19A 0.0(4)
C21A C20A N3A C19A 177.8(4)
C25A C20A N3A C18A 170.2(3)
C21A C20A N3A C18A -11.9(7)
C17A C18A N3A C19A -39.1(5)
C17A C18A N3A C20A 152.6(4)
N4 C19 N3 C25 1.0(5)
N4 C19 N3 C18 178.6(4)
C24 C25 N3 C19 179.7(4)
C20 C25 N3 C19 -1.7(4)
C24 C25 N3 C18 1.9(7)
C20 C25 N3 C18 -179.5(4)
C17 C18 N3 C19 29.0(6)
C17 C18 N3 C25 -153.7(4)
N3 C19 N4 C20 0.2(5)
N3 C19 N4 Ag1 172.6(3)
C21 C20 N4 C19 179.6(4)
C25 C20 N4 C19 -1.3(4)
C21 C20 N4 Ag1 6.8(6)
C25 C20 N4 Ag1 -174.1(2)
N4A Ag1 N4 C19 156.3(8)
N4A Ag1 N4 C20 -32.4(11)
N3A C19A N4A C25A 0.6(4)
N3A C19A N4A Ag1 -174.3(2)
C20A C25A N4A C19A -0.6(4)
C24A C25A N4A C19A -179.3(4)
C20A C25A N4A Ag1 174.3(3)
C24A C25A N4A Ag1 -4.4(6)
N4 Ag1 N4A C19A -143.7(9)
N4 Ag1 N4A C25A 42.5(11)
N6 C27 N5 C33 -1.5(5)
N6 C27 N5 C26 176.2(4)
C28 C33 N5 C27 1.5(5)
C32 C33 N5 C27 -178.4(4)
C28 C33 N5 C26 -176.2(4)
C32 C33 N5 C26 3.9(7)
C13 C26 N5 C27 -13.5(7)
C13 C26 N5 C33 163.6(4)
N6A C27A N5A C33A -0.7(5)
N6A C27A N5A C26A 179.5(4)
C28A C33A N5A C27A 0.6(5)
C32A C33A N5A C27A -179.8(5)
C28A C33A N5A C26A -179.6(4)
C32A C33A N5A C26A 0.0(8)
C13A C26A N5A C27A 36.8(6)
C13A C26A N5A C33A -143.0(4)
N5 C27 N6 C28 0.8(5)
N5 C27 N6 Ag2 166.6(3)
C33 C28 N6 C27 0.2(5)
C29 C28 N6 C27 -178.7(5)
C33 C28 N6 Ag2 -166.1(3)
C29 C28 N6 Ag2 15.0(7)
N6A Ag2 N6 C27 -134(2)
N6A Ag2 N6 C28 30(2)
N5A C27A N6A C28A 0.5(5)
N5A C27A N6A Ag2 -175.4(3)
C33A C28A N6A C27A -0.1(5)
C29A C28A N6A C27A 179.9(5)
C33A C28A N6A Ag2 175.9(3)
C29A C28A N6A Ag2 -4.1(7)
N6 Ag2 N6A C27A 130(2)
N6 Ag2 N6A C28A -45(2)
